data_4314171
loop_
_publ_author_name
'Dong Mok Shin'
'In Su Lee'
'Young Keun Chung'
'Myoung Soo Lah'

_publ_section_title
;
 Synthesis and Characterization of Novel Grid Coordination Polymer
 Networks Generated from Unsymmetrically Bridging Ligands
;
_journal_name_full 'Inorganic Chemistry'
_journal_page_first 5459
_journal_page_last 5461
_journal_paper_doi 10.1021/ic034276u
_journal_volume 42
_journal_year 2003
_chemical_formula_sum 'C52 H40 Co2 N12 S4'
_chemical_formula_weight 1079.06
_chemical_name_systematic
;
 ?
;
_space_group_IT_number 14
_symmetry_cell_setting monoclinic
_symmetry_space_group_name_Hall '-P 2yn'
_symmetry_space_group_name_H-M 'P 1 21/n 1'
_atom_sites_solution_hydrogens geom
_atom_sites_solution_primary direct
_atom_sites_solution_secondary difmap
_audit_creation_method SHELXL-97
_cell_angle_alpha 90.00
_cell_angle_beta 90.014(2)
_cell_angle_gamma 90.00
_cell_formula_units_Z 4
_cell_length_a 10.7798(10)
_cell_length_b 14.1407(13)
_cell_length_c 34.336(3)
_cell_measurement_reflns_used 8192
_cell_measurement_temperature 173(2)
_cell_measurement_theta_max 23.23
_cell_measurement_theta_min 2.45
_cell_volume 5234.0(8)
_computing_cell_refinement 'Bruker SAINT'
_computing_data_collection 'Bruker SMART'
_computing_data_reduction 'Bruker SAINT'
_computing_molecular_graphics ORTEP3
_computing_publication_material WinGX
_computing_structure_refinement 'Bruker SHELXTL'
_computing_structure_solution 'Bruker SHELXTL'
_diffrn_ambient_temperature 173(2)
_diffrn_measured_fraction_theta_full 0.947
_diffrn_measured_fraction_theta_max 0.947
_diffrn_measurement_device_type 'CCD area detector'
_diffrn_measurement_method 'omega scans'
_diffrn_radiation_monochromator graphite
_diffrn_radiation_source 'fine-focus sealed tube'
_diffrn_radiation_type MoK\a
_diffrn_radiation_wavelength 0.71073
_diffrn_reflns_av_R_equivalents 0.0364
_diffrn_reflns_av_sigmaI/netI 0.0590
_diffrn_reflns_limit_h_max 8
_diffrn_reflns_limit_h_min -13
_diffrn_reflns_limit_k_max 18
_diffrn_reflns_limit_k_min -18
_diffrn_reflns_limit_l_max 45
_diffrn_reflns_limit_l_min -43
_diffrn_reflns_number 31135
_diffrn_reflns_theta_full 28.30
_diffrn_reflns_theta_max 28.30
_diffrn_reflns_theta_min 1.19
_diffrn_standards_decay_% <2.0
_exptl_absorpt_coefficient_mu 0.841
_exptl_absorpt_correction_T_max 0.8301
_exptl_absorpt_correction_T_min 0.8173
_exptl_absorpt_correction_type multi-scan
_exptl_absorpt_process_details 'Bruker SADABS'
_exptl_crystal_colour red
_exptl_crystal_density_diffrn 1.369
_exptl_crystal_density_method 'not measured'
_exptl_crystal_description block
_exptl_crystal_F_000 2216
_exptl_crystal_size_max 0.25
_exptl_crystal_size_mid 0.25
_exptl_crystal_size_min 0.23
_refine_diff_density_max 0.735
_refine_diff_density_min -0.642
_refine_diff_density_rms 0.071
_refine_ls_extinction_method none
_refine_ls_goodness_of_fit_ref 0.994
_refine_ls_hydrogen_treatment mixed
_refine_ls_matrix_type full
_refine_ls_number_parameters 637
_refine_ls_number_reflns 12356
_refine_ls_number_restraints 0
_refine_ls_restrained_S_all 0.994
_refine_ls_R_factor_all 0.0660
_refine_ls_R_factor_gt 0.0421
_refine_ls_shift/su_max 0.000
_refine_ls_shift/su_mean 0.000
_refine_ls_structure_factor_coef Fsqd
_refine_ls_weighting_details 'calc w=1/[\s^2^(Fo^2^)+(0.0508P)^2^+0.0000P] where P=(Fo^2^+2Fc^2^)/3'
_refine_ls_weighting_scheme calc
_refine_ls_wR_factor_gt 0.0925
_refine_ls_wR_factor_ref 0.1021
_reflns_number_gt 9231
_reflns_number_total 12356
_reflns_threshold_expression >2sigma(I)
_cod_data_source_file ic034276usi20030531_033525_1.cif
_cod_data_source_block compound1
_cod_depositor_comments
;
The following automatic conversions were performed:

'_symmetry_cell_setting' value 'Monoclinic' changed to 'monoclinic'
according to the built-in table from CIF Core dictionary named
'cif_core.dic' version 2.4.1 from
2010-06-29.

'_exptl_absorpt_correction_type' value 'Multi-scan'
changed to 'multi-scan' according to the built-in table from CIF Core
dictionary named 'cif_core.dic' version 2.4.1 from 2010-06-29.

Automatic conversion script
Id: cif_fix_values 1646 2011-03-28 12:23:43Z adriana 
;
_cod_original_cell_volume 5233.9(8)
_cod_database_code 4314171

loop_
_symmetry_equiv_pos_as_xyz
'x, y, z'
'-x+1/2, y+1/2, -z+1/2'
'-x, -y, -z'
'x-1/2, -y-1/2, z-1/2'

loop_
_atom_site_label
_atom_site_type_symbol
_atom_site_fract_x
_atom_site_fract_y
_atom_site_fract_z
_atom_site_U_iso_or_equiv
_atom_site_adp_type
_atom_site_occupancy
_atom_site_symmetry_multiplicity
_atom_site_calc_flag
_atom_site_refinement_flags
_atom_site_disorder_assembly
_atom_site_disorder_group
Co1 Co -0.00259(4) 1.03428(2) 0.245631(10) 0.02116(9) Uani 1 1 d . . .
Co2 Co 0.5000 0.5000 0.0000 0.02160(12) Uani 1 2 d S . .
Co3 Co 0.5000 0.5000 0.5000 0.02274(12) Uani 1 2 d S . .
N1 N -0.0383(2) 0.88822(17) 0.22117(7) 0.0259(6) Uani 1 1 d . . .
N2 N 0.3659(3) 0.55920(18) 0.04000(7) 0.0281(6) Uani 1 1 d . . .
N3 N 0.1142(3) 0.97357(18) 0.29038(7) 0.0278(6) Uani 1 1 d . . .
N4 N 0.5304(2) 0.64224(18) 0.47129(7) 0.0258(6) Uani 1 1 d . . .
N5 N -0.1221(3) 1.09806(18) 0.20192(7) 0.0284(6) Uani 1 1 d . . .
N6 N 0.5526(3) 0.64428(17) -0.01930(7) 0.0253(6) Uani 1 1 d . . .
N7 N 0.0441(2) 1.17672(17) 0.27047(7) 0.0247(6) Uani 1 1 d . . .
N8 N 0.3873(3) 0.56670(18) 0.54450(7) 0.0280(6) Uani 1 1 d . . .
N9 N 0.1466(3) 1.04965(19) 0.20798(7) 0.0297(6) Uani 1 1 d . . .
N10 N -0.1574(3) 1.02034(18) 0.28097(7) 0.0272(6) Uani 1 1 d . . .
N11 N 0.6381(3) 0.50945(18) 0.04273(7) 0.0289(6) Uani 1 1 d . . .
N12 N 0.3427(3) 0.47768(19) 0.46659(8) 0.0294(6) Uani 1 1 d . . .
S1 S 0.31622(16) 1.08772(12) 0.14961(5) 0.1198(8) Uani 1 1 d . . .
S2 S -0.39755(10) 0.94811(7) 0.28681(4) 0.0532(3) Uani 1 1 d . . .
S3 S 0.77934(11) 0.52057(7) 0.11124(3) 0.0476(3) Uani 1 1 d . . .
S4 S 0.12503(15) 0.39839(9) 0.43865(6) 0.1130(7) Uani 1 1 d . . .
C1 C 0.0311(3) 0.8571(2) 0.19125(8) 0.0287(8) Uani 1 1 d . . .
H1 H 0.0883 0.9001 0.1799 0.034 Uiso 1 1 calc R . .
C2 C 0.0245(3) 0.7650(2) 0.17564(9) 0.0292(8) Uani 1 1 d . . .
C3 C -0.0628(4) 0.7042(2) 0.19183(10) 0.0397(9) Uani 1 1 d . . .
H3 H -0.0715 0.6416 0.1821 0.048 Uiso 1 1 calc R . .
C4 C -0.1362(4) 0.7352(2) 0.22190(11) 0.0443(10) Uani 1 1 d . . .
H4 H -0.1970 0.6946 0.2329 0.053 Uiso 1 1 calc R . .
C5 C -0.1206(3) 0.8264(2) 0.23607(10) 0.0350(8) Uani 1 1 d . . .
H5 H -0.1706 0.8462 0.2574 0.042 Uiso 1 1 calc R . .
C6 C 0.1110(3) 0.7383(2) 0.14496(9) 0.0324(8) Uani 1 1 d . . .
H6 H 0.1802 0.7785 0.1406 0.039 Uiso 1 1 calc R . .
C7 C 0.1006(3) 0.6616(2) 0.12253(9) 0.0292(7) Uani 1 1 d . . .
H7 H 0.0274 0.6247 0.1254 0.035 Uiso 1 1 calc R . .
C8 C 0.1918(3) 0.6293(2) 0.09397(9) 0.0284(7) Uani 1 1 d . . .
C9 C 0.3162(4) 0.6596(3) 0.09401(10) 0.0406(9) Uani 1 1 d . . .
H9 H 0.3434 0.7053 0.1124 0.049 Uiso 1 1 calc R . .
C10 C 0.3978(4) 0.6232(2) 0.06756(10) 0.0388(9) Uani 1 1 d . . .
H10 H 0.4816 0.6440 0.0685 0.047 Uiso 1 1 calc R . .
C11 C 0.2478(3) 0.5304(2) 0.04002(9) 0.0318(8) Uani 1 1 d . . .
H11 H 0.2233 0.4846 0.0213 0.038 Uiso 1 1 calc R . .
C12 C 0.1598(3) 0.5635(2) 0.06564(10) 0.0353(8) Uani 1 1 d . . .
H12 H 0.0768 0.5412 0.0640 0.042 Uiso 1 1 calc R . .
C13 C 0.0816(4) 0.9020(3) 0.31416(10) 0.0448(10) Uani 1 1 d . . .
H13 H 0.0006 0.8763 0.3115 0.054 Uiso 1 1 calc R . .
C14 C 0.1587(4) 0.8636(3) 0.34219(11) 0.0457(10) Uani 1 1 d . . .
H14 H 0.1303 0.8134 0.3583 0.055 Uiso 1 1 calc R . .
C15 C 0.2790(3) 0.8993(2) 0.34666(9) 0.0295(7) Uani 1 1 d . . .
C16 C 0.3108(3) 0.9740(2) 0.32208(9) 0.0291(7) Uani 1 1 d . . .
H16 H 0.3904 1.0022 0.3243 0.035 Uiso 1 1 calc R . .
C17 C 0.2287(3) 1.0074(2) 0.29476(9) 0.0276(7) Uani 1 1 d . . .
H17 H 0.2549 1.0572 0.2781 0.033 Uiso 1 1 calc R . .
C18 C 0.3707(3) 0.8656(2) 0.37499(9) 0.0332(8) Uani 1 1 d . . .
H18 H 0.4444 0.9019 0.3775 0.040 Uiso 1 1 calc R . .
C19 C 0.3613(3) 0.7892(2) 0.39772(9) 0.0333(8) Uani 1 1 d . . .
H19 H 0.2899 0.7504 0.3951 0.040 Uiso 1 1 calc R . .
C20 C 0.4563(3) 0.7621(2) 0.42667(9) 0.0284(7) Uani 1 1 d . . .
C21 C 0.4496(3) 0.6733(2) 0.44424(8) 0.0270(7) Uani 1 1 d . . .
H21 H 0.3842 0.6322 0.4367 0.032 Uiso 1 1 calc R . .
C22 C 0.6223(3) 0.7015(2) 0.48143(9) 0.0301(8) Uani 1 1 d . . .
H22 H 0.6806 0.6810 0.5004 0.036 Uiso 1 1 calc R . .
C23 C 0.6364(3) 0.7908(2) 0.46577(9) 0.0355(8) Uani 1 1 d . . .
H23 H 0.7026 0.8305 0.4739 0.043 Uiso 1 1 calc R . .
C24 C 0.5528(3) 0.8211(2) 0.43809(9) 0.0364(8) Uani 1 1 d . . .
H24 H 0.5611 0.8822 0.4269 0.044 Uiso 1 1 calc R . .
C25 C -0.0919(4) 1.1799(2) 0.18466(10) 0.0386(9) Uani 1 1 d . . .
H25 H -0.0151 1.2088 0.1912 0.046 Uiso 1 1 calc R . .
C26 C -0.1674(4) 1.2241(2) 0.15779(10) 0.0418(9) Uani 1 1 d . . .
H26 H -0.1428 1.2828 0.1468 0.050 Uiso 1 1 calc R . .
C27 C -0.2794(3) 1.1833(2) 0.14665(9) 0.0305(7) Uani 1 1 d . . .
C28 C -0.3115(3) 1.1000(2) 0.16550(9) 0.0340(8) Uani 1 1 d . . .
H28 H -0.3888 1.0705 0.1601 0.041 Uiso 1 1 calc R . .
C29 C -0.2315(3) 1.0601(2) 0.19198(10) 0.0330(8) Uani 1 1 d . . .
H29 H -0.2551 1.0023 0.2039 0.040 Uiso 1 1 calc R . .
C30 C -0.3532(3) 1.2276(2) 0.11576(9) 0.0347(8) Uani 1 1 d . . .
H30 H -0.3356 1.2918 0.1096 0.042 Uiso 1 1 calc R . .
C31 C 0.4426(3) 0.8147(2) -0.09574(9) 0.0279(7) Uani 1 1 d . . .
H31 H 0.4635 0.8773 -0.1034 0.033 Uiso 1 1 calc R . .
C32 C 0.5127(3) 0.7747(2) -0.06289(8) 0.0257(6) Uani 1 1 d . . .
C33 C 0.4943(4) 0.68207(19) -0.04985(8) 0.0263(6) Uani 1 1 d . . .
H33 H 0.4367 0.6437 -0.0636 0.032 Uiso 1 1 calc R . .
C34 C 0.6361(3) 0.6996(2) -0.00066(9) 0.0307(8) Uani 1 1 d . . .
H34 H 0.6799 0.6740 0.0209 0.037 Uiso 1 1 calc R . .
C35 C 0.6605(4) 0.7915(2) -0.01162(10) 0.0390(9) Uani 1 1 d . . .
H35 H 0.7196 0.8281 0.0023 0.047 Uiso 1 1 calc R . .
C36 C 0.5986(3) 0.8298(2) -0.04296(9) 0.0341(8) Uani 1 1 d . . .
H36 H 0.6144 0.8931 -0.0509 0.041 Uiso 1 1 calc R . .
C37 C -0.0181(3) 1.2093(2) 0.30147(8) 0.0254(7) Uani 1 1 d . . .
H37 H -0.0820 1.1711 0.3122 0.030 Uiso 1 1 calc R . .
C38 C 0.0069(3) 1.2974(2) 0.31877(8) 0.0279(6) Uani 1 1 d . . .
C39 C 0.1014(3) 1.3520(2) 0.30282(9) 0.0325(8) Uani 1 1 d . . .
H39 H 0.1209 1.4120 0.3136 0.039 Uiso 1 1 calc R . .
C40 C 0.1660(3) 1.3181(2) 0.27144(10) 0.0345(8) Uani 1 1 d . . .
H40 H 0.2314 1.3543 0.2604 0.041 Uiso 1 1 calc R . .
C41 C 0.1357(3) 1.2316(2) 0.25599(9) 0.0279(7) Uani 1 1 d . . .
H41 H 0.1812 1.2093 0.2341 0.033 Uiso 1 1 calc R . .
C42 C -0.0641(3) 1.3358(2) 0.35164(9) 0.0333(8) Uani 1 1 d . . .
H42 H -0.0379 1.3955 0.3613 0.040 Uiso 1 1 calc R . .
C43 C 0.1603(3) 0.7032(2) 0.63071(9) 0.0346(8) Uani 1 1 d . . .
H43 H 0.1835 0.7655 0.6382 0.042 Uiso 1 1 calc R . .
C44 C 0.2339(3) 0.6561(2) 0.60015(9) 0.0297(7) Uani 1 1 d . . .
C45 C 0.3455(4) 0.6957(3) 0.58785(10) 0.0377(9) Uani 1 1 d . . .
H45 H 0.3712 0.7552 0.5978 0.045 Uiso 1 1 calc R . .
C46 C 0.4189(3) 0.6486(2) 0.56120(9) 0.0358(8) Uani 1 1 d . . .
H46 H 0.4963 0.6761 0.5543 0.043 Uiso 1 1 calc R . .
C47 C 0.2771(3) 0.5294(2) 0.55572(10) 0.0317(8) Uani 1 1 d . . .
H47 H 0.2514 0.4715 0.5442 0.038 Uiso 1 1 calc R . .
C48 C 0.1998(3) 0.5712(2) 0.58303(9) 0.0321(8) Uani 1 1 d . . .
H48 H 0.1238 0.5417 0.5900 0.039 Uiso 1 1 calc R . .
C49 C 0.2173(4) 1.0666(2) 0.18394(10) 0.0364(9) Uani 1 1 d . . .
C50 C -0.2576(3) 0.9917(2) 0.28424(9) 0.0288(7) Uani 1 1 d . . .
C51 C 0.6984(3) 0.5153(2) 0.07114(9) 0.0277(7) Uani 1 1 d . . .
C52 C 0.2531(4) 0.4464(2) 0.45404(11) 0.0392(9) Uani 1 1 d . . .

loop_
_atom_site_aniso_label
_atom_site_aniso_U_11
_atom_site_aniso_U_22
_atom_site_aniso_U_33
_atom_site_aniso_U_23
_atom_site_aniso_U_13
_atom_site_aniso_U_12
Co1 0.02195(19) 0.02057(19) 0.02098(17) 0.00057(14) 0.0009(2) 0.00064(19)
Co2 0.0260(3) 0.0202(3) 0.0186(2) -0.00044(18) -0.0037(3) 0.0011(3)
Co3 0.0205(3) 0.0234(3) 0.0243(2) 0.00197(19) -0.0047(3) 0.0020(3)
N1 0.0261(15) 0.0249(13) 0.0265(13) -0.0011(10) 0.0034(11) 0.0008(11)
N2 0.0347(17) 0.0244(14) 0.0252(13) -0.0038(11) 0.0023(12) 0.0000(13)
N3 0.0265(15) 0.0252(14) 0.0319(14) 0.0049(11) -0.0016(12) -0.0009(12)
N4 0.0236(16) 0.0293(14) 0.0246(12) 0.0013(10) -0.0030(11) 0.0021(11)
N5 0.0328(17) 0.0267(14) 0.0256(14) 0.0023(11) -0.0030(12) -0.0011(12)
N6 0.0308(15) 0.0249(14) 0.0203(12) 0.0011(10) -0.0025(11) -0.0009(12)
N7 0.0260(15) 0.0245(14) 0.0237(12) 0.0005(10) 0.0007(11) 0.0007(11)
N8 0.0242(15) 0.0316(15) 0.0280(14) 0.0010(11) -0.0028(12) 0.0002(13)
N9 0.0326(17) 0.0302(15) 0.0264(14) -0.0029(11) 0.0059(13) -0.0024(13)
N10 0.0247(15) 0.0292(14) 0.0278(14) 0.0009(11) 0.0052(12) -0.0005(12)
N11 0.0366(18) 0.0258(14) 0.0243(13) 0.0031(11) -0.0054(12) 0.0004(13)
N12 0.0273(16) 0.0286(15) 0.0322(15) 0.0050(11) -0.0068(13) -0.0026(13)
S1 0.0913(12) 0.1313(14) 0.1368(14) 0.1033(12) 0.0850(11) 0.0696(11)
S2 0.0296(5) 0.0447(6) 0.0853(8) -0.0060(5) 0.0095(6) -0.0093(4)
S3 0.0567(7) 0.0495(6) 0.0368(5) -0.0088(4) -0.0228(5) 0.0090(5)
S4 0.0786(11) 0.0475(7) 0.2127(19) 0.0035(10) -0.0947(12) -0.0143(7)
C1 0.031(2) 0.0257(16) 0.0293(16) -0.0024(12) 0.0038(14) -0.0015(13)
C2 0.032(2) 0.0243(16) 0.0310(15) -0.0052(12) 0.0025(15) -0.0015(14)
C3 0.052(2) 0.0232(17) 0.044(2) -0.0068(15) 0.0085(18) -0.0041(17)
C4 0.056(3) 0.0254(18) 0.052(2) -0.0045(15) 0.023(2) -0.0102(18)
C5 0.037(2) 0.0301(18) 0.0374(18) -0.0050(14) 0.0067(16) -0.0012(16)
C6 0.033(2) 0.0294(18) 0.0345(18) -0.0043(14) 0.0083(16) -0.0005(15)
C7 0.0323(19) 0.0235(16) 0.0317(16) -0.0023(13) 0.0033(15) -0.0007(14)
C8 0.0325(19) 0.0231(16) 0.0296(16) -0.0023(12) 0.0022(14) 0.0046(14)
C9 0.041(2) 0.041(2) 0.041(2) -0.0210(16) 0.0019(17) -0.0069(18)
C10 0.031(2) 0.043(2) 0.043(2) -0.0137(16) 0.0019(17) -0.0094(17)
C11 0.035(2) 0.0265(17) 0.0334(17) -0.0085(14) 0.0028(15) -0.0061(15)
C12 0.034(2) 0.0314(18) 0.0405(19) -0.0057(15) 0.0041(16) -0.0051(16)
C13 0.035(2) 0.049(2) 0.050(2) 0.0222(18) -0.0112(18) -0.0146(18)
C14 0.036(2) 0.048(2) 0.053(2) 0.0278(18) -0.0091(19) -0.0144(18)
C15 0.0309(19) 0.0300(18) 0.0275(16) 0.0034(13) -0.0018(14) 0.0018(15)
C16 0.0265(18) 0.0265(17) 0.0342(17) 0.0019(13) -0.0025(14) -0.0035(14)
C17 0.0258(18) 0.0258(17) 0.0312(17) 0.0053(13) 0.0019(14) -0.0027(14)
C18 0.0287(19) 0.0330(19) 0.0380(18) 0.0017(14) -0.0054(16) -0.0004(15)
C19 0.032(2) 0.0316(18) 0.0364(18) 0.0050(14) -0.0109(16) -0.0023(15)
C20 0.0307(18) 0.0255(17) 0.0290(16) 0.0038(12) -0.0048(14) 0.0018(14)
C21 0.0237(17) 0.0281(17) 0.0292(17) 0.0047(13) -0.0045(14) 0.0006(14)
C22 0.031(2) 0.0295(18) 0.0297(17) 0.0040(13) -0.0084(15) 0.0031(15)
C23 0.035(2) 0.0343(19) 0.0374(18) 0.0054(14) -0.0089(16) -0.0072(16)
C24 0.040(2) 0.0319(19) 0.0377(19) 0.0121(14) -0.0077(16) -0.0022(16)
C25 0.035(2) 0.040(2) 0.041(2) 0.0124(15) -0.0106(17) -0.0093(17)
C26 0.050(2) 0.0310(19) 0.044(2) 0.0158(15) -0.0159(19) -0.0144(17)
C27 0.033(2) 0.0276(17) 0.0312(17) 0.0056(13) -0.0056(15) -0.0024(15)
C28 0.034(2) 0.0337(19) 0.0347(18) 0.0104(15) -0.0113(16) -0.0103(16)
C29 0.036(2) 0.0265(17) 0.0361(19) 0.0114(14) -0.0061(16) -0.0068(16)
C30 0.041(2) 0.0266(17) 0.0371(18) 0.0125(14) -0.0058(17) -0.0068(16)
C31 0.0322(18) 0.0226(16) 0.0288(16) 0.0085(12) -0.0017(14) 0.0005(14)
C32 0.0255(17) 0.0258(15) 0.0257(13) 0.0017(11) -0.0004(15) 0.0001(15)
C33 0.0282(17) 0.0248(15) 0.0259(13) 0.0019(11) -0.0050(17) 0.0023(16)
C34 0.038(2) 0.0279(17) 0.0264(15) 0.0013(13) -0.0119(15) -0.0043(15)
C35 0.048(2) 0.0319(19) 0.0371(18) 0.0012(15) -0.0151(18) -0.0113(17)
C36 0.039(2) 0.0250(17) 0.0381(18) 0.0056(14) -0.0057(16) -0.0094(16)
C37 0.0271(19) 0.0224(15) 0.0266(14) 0.0011(11) -0.0016(14) 0.0011(14)
C38 0.0286(17) 0.0258(15) 0.0292(14) -0.0021(11) -0.0013(17) 0.0011(16)
C39 0.036(2) 0.0205(16) 0.0407(18) -0.0068(13) -0.0001(16) -0.0041(14)
C40 0.036(2) 0.0323(19) 0.0353(18) 0.0009(14) 0.0006(16) -0.0080(16)
C41 0.0309(18) 0.0248(16) 0.0280(16) 0.0012(13) -0.0010(14) 0.0017(13)
C42 0.037(2) 0.0256(17) 0.0371(18) -0.0094(14) 0.0006(16) -0.0009(15)
C43 0.037(2) 0.0293(18) 0.0378(19) -0.0106(15) 0.0029(17) -0.0053(16)
C44 0.0294(19) 0.0334(18) 0.0263(16) -0.0044(13) -0.0005(14) 0.0000(15)
C45 0.038(2) 0.040(2) 0.0346(18) -0.0109(15) 0.0020(17) -0.0101(17)
C46 0.033(2) 0.042(2) 0.0327(18) -0.0073(15) 0.0029(16) -0.0073(16)
C47 0.034(2) 0.0260(17) 0.0354(18) -0.0053(14) 0.0010(16) -0.0019(16)
C48 0.033(2) 0.0260(17) 0.0370(18) -0.0039(14) 0.0029(16) -0.0016(15)
C49 0.041(2) 0.0284(18) 0.040(2) 0.0074(15) 0.0101(18) 0.0123(17)
C50 0.033(2) 0.0224(16) 0.0313(17) 0.0017(13) 0.0043(15) 0.0039(14)
C51 0.0336(19) 0.0184(16) 0.0311(16) -0.0006(12) -0.0020(14) 0.0028(14)
C52 0.042(2) 0.0187(17) 0.057(2) 0.0002(15) -0.019(2) 0.0058(16)

loop_
_atom_type_symbol
_atom_type_description
_atom_type_scat_dispersion_real
_atom_type_scat_dispersion_imag
_atom_type_scat_source
C C 0.0033 0.0016 'International Tables Vol C Tables 4.2.6.8 and 6.1.1.4'
H H 0.0000 0.0000 'International Tables Vol C Tables 4.2.6.8 and 6.1.1.4'
N N 0.0061 0.0033 'International Tables Vol C Tables 4.2.6.8 and 6.1.1.4'
S S 0.1246 0.1234 'International Tables Vol C Tables 4.2.6.8 and 6.1.1.4'
Co Co 0.3494 0.9721 'International Tables Vol C Tables 4.2.6.8 and 6.1.1.4'

loop_
_geom_angle_atom_site_label_1
_geom_angle_atom_site_label_2
_geom_angle_atom_site_label_3
_geom_angle
_geom_angle_site_symmetry_1
_geom_angle_site_symmetry_3
_geom_angle_publ_flag
N10 Co1 N9 177.18(11) . . ?
N10 Co1 N3 90.84(11) . . ?
N9 Co1 N3 91.91(11) . . ?
N10 Co1 N5 88.09(11) . . ?
N9 Co1 N5 89.17(11) . . ?
N3 Co1 N5 178.34(10) . . ?
N10 Co1 N7 92.49(10) . . ?
N9 Co1 N7 88.21(10) . . ?
N3 Co1 N7 87.46(9) . . ?
N5 Co1 N7 91.31(9) . . ?
N10 Co1 N1 89.63(10) . . ?
N9 Co1 N1 89.79(10) . . ?
N3 Co1 N1 90.02(9) . . ?
N5 Co1 N1 91.24(9) . . ?
N7 Co1 N1 176.73(9) . . ?
N11 Co2 N11 180.00(10) 3_665 . ?
N11 Co2 N2 90.32(10) 3_665 3_665 ?
N11 Co2 N2 89.68(10) . 3_665 ?
N11 Co2 N2 89.68(10) 3_665 . ?
N11 Co2 N2 90.32(10) . . ?
N2 Co2 N2 180.00(10) 3_665 . ?
N11 Co2 N6 91.79(10) 3_665 . ?
N11 Co2 N6 88.21(10) . . ?
N2 Co2 N6 89.73(10) 3_665 . ?
N2 Co2 N6 90.27(10) . . ?
N11 Co2 N6 88.21(10) 3_665 3_665 ?
N11 Co2 N6 91.79(10) . 3_665 ?
N2 Co2 N6 90.27(10) 3_665 3_665 ?
N2 Co2 N6 89.73(10) . 3_665 ?
N6 Co2 N6 180.00(11) . 3_665 ?
N12 Co3 N12 180.000(1) 3_666 . ?
N12 Co3 N8 89.86(11) 3_666 3_666 ?
N12 Co3 N8 90.14(11) . 3_666 ?
N12 Co3 N8 90.14(11) 3_666 . ?
N12 Co3 N8 89.86(11) . . ?
N8 Co3 N8 180.00(9) 3_666 . ?
N12 Co3 N4 89.28(10) 3_666 . ?
N12 Co3 N4 90.72(9) . . ?
N8 Co3 N4 89.92(9) 3_666 . ?
N8 Co3 N4 90.08(9) . . ?
N12 Co3 N4 90.72(9) 3_666 3_666 ?
N12 Co3 N4 89.28(10) . 3_666 ?
N8 Co3 N4 90.08(9) 3_666 3_666 ?
N8 Co3 N4 89.92(9) . 3_666 ?
N4 Co3 N4 180.00(6) . 3_666 ?
C1 N1 C5 116.4(3) . . ?
C1 N1 Co1 119.2(2) . . ?
C5 N1 Co1 124.3(2) . . ?
C11 N2 C10 116.5(3) . . ?
C11 N2 Co2 121.3(2) . . ?
C10 N2 Co2 122.2(2) . . ?
C17 N3 C13 116.3(3) . . ?
C17 N3 Co1 118.5(2) . . ?
C13 N3 Co1 125.2(2) . . ?
C22 N4 C21 116.9(3) . . ?
C22 N4 Co3 123.2(2) . . ?
C21 N4 Co3 119.8(2) . . ?
C29 N5 C25 116.6(3) . . ?
C29 N5 Co1 122.1(2) . . ?
C25 N5 Co1 121.3(2) . . ?
C33 N6 C34 117.0(3) . . ?
C33 N6 Co2 118.9(2) . . ?
C34 N6 Co2 124.1(2) . . ?
C37 N7 C41 117.5(3) . . ?
C37 N7 Co1 119.9(2) . . ?
C41 N7 Co1 122.7(2) . . ?
C46 N8 C47 116.0(3) . . ?
C46 N8 Co3 122.4(2) . . ?
C47 N8 Co3 121.5(2) . . ?
C49 N9 Co1 169.7(3) . . ?
C50 N10 Co1 147.2(3) . . ?
C51 N11 Co2 168.3(3) . . ?
C52 N12 Co3 163.1(3) . . ?
N1 C1 C2 124.4(3) . . ?
C3 C2 C1 116.9(3) . . ?
C3 C2 C6 124.2(3) . . ?
C1 C2 C6 118.9(3) . . ?
C4 C3 C2 119.6(3) . . ?
C3 C4 C5 119.4(3) . . ?
N1 C5 C4 123.3(3) . . ?
C7 C6 C2 125.0(3) . . ?
C6 C7 C8 125.7(3) . . ?
C12 C8 C9 116.2(3) . . ?
C12 C8 C7 120.7(3) . . ?
C9 C8 C7 123.1(3) . . ?
C10 C9 C8 119.9(3) . . ?
N2 C10 C9 123.6(3) . . ?
N2 C11 C12 123.6(3) . . ?
C11 C12 C8 120.3(3) . . ?
N3 C13 C14 124.1(3) . . ?
C13 C14 C15 119.4(3) . . ?
C16 C15 C14 115.7(3) . . ?
C16 C15 C18 118.8(3) . . ?
C14 C15 C18 125.4(3) . . ?
C17 C16 C15 121.1(3) . . ?
N3 C17 C16 123.4(3) . . ?
C19 C18 C15 126.8(3) . . ?
C18 C19 C20 123.4(3) . . ?
C24 C20 C21 117.2(3) . . ?
C24 C20 C19 123.5(3) . . ?
C21 C20 C19 119.3(3) . . ?
N4 C21 C20 123.9(3) . . ?
N4 C22 C23 123.4(3) . . ?
C24 C23 C22 118.8(3) . . ?
C23 C24 C20 119.8(3) . . ?
N5 C25 C26 122.9(3) . . ?
C25 C26 C27 120.5(3) . . ?
C28 C27 C26 116.1(3) . . ?
C28 C27 C30 124.4(3) . . ?
C26 C27 C30 119.5(3) . . ?
C29 C28 C27 120.0(3) . . ?
N5 C29 C28 123.8(3) . . ?
C31 C30 C27 125.1(3) 3_575 . ?
C30 C31 C32 126.6(3) 3_575 . ?
C36 C32 C33 117.5(3) . . ?
C36 C32 C31 120.2(3) . . ?
C33 C32 C31 122.3(3) . . ?
N6 C33 C32 124.1(3) . . ?
N6 C34 C35 122.9(3) . . ?
C36 C35 C34 119.5(3) . . ?
C35 C36 C32 119.1(3) . . ?
N7 C37 C38 123.0(3) . . ?
C39 C38 C37 117.7(3) . . ?
C39 C38 C42 118.6(3) . . ?
C37 C38 C42 123.6(3) . . ?
C40 C39 C38 119.2(3) . . ?
C39 C40 C41 119.6(3) . . ?
N7 C41 C40 122.9(3) . . ?
C43 C42 C38 127.3(3) 3_576 . ?
C42 C43 C44 124.0(3) 3_576 . ?
C48 C44 C45 116.7(3) . . ?
C48 C44 C43 123.4(3) . . ?
C45 C44 C43 119.9(3) . . ?
C46 C45 C44 120.1(3) . . ?
N8 C46 C45 123.8(3) . . ?
N8 C47 C48 123.6(3) . . ?
C44 C48 C47 119.8(3) . . ?
N9 C49 S1 178.5(4) . . ?
N10 C50 S2 177.0(3) . . ?
N11 C51 S3 178.1(3) . . ?
N12 C52 S4 176.5(4) . . ?

loop_
_geom_bond_atom_site_label_1
_geom_bond_atom_site_label_2
_geom_bond_distance
_geom_bond_site_symmetry_2
_geom_bond_publ_flag
Co1 N10 2.073(3) . ?
Co1 N9 2.075(3) . ?
Co1 N3 2.164(3) . ?
Co1 N5 2.174(3) . ?
Co1 N7 2.245(2) . ?
Co1 N1 2.263(2) . ?
Co2 N11 2.094(3) 3_665 ?
Co2 N11 2.094(3) . ?
Co2 N2 2.163(3) 3_665 ?
Co2 N2 2.163(3) . ?
Co2 N6 2.219(2) . ?
Co2 N6 2.219(2) 3_665 ?
Co3 N12 2.071(3) 3_666 ?
Co3 N12 2.071(3) . ?
Co3 N8 2.168(3) 3_666 ?
Co3 N8 2.168(3) . ?
Co3 N4 2.264(2) . ?
Co3 N4 2.264(2) 3_666 ?
N1 C1 1.345(4) . ?
N1 C5 1.346(4) . ?
N2 C11 1.336(4) . ?
N2 C10 1.354(4) . ?
N3 C17 1.333(4) . ?
N3 C13 1.347(4) . ?
N4 C22 1.344(4) . ?
N4 C21 1.346(4) . ?
N5 C29 1.340(4) . ?
N5 C25 1.341(4) . ?
N6 C33 1.334(4) . ?
N6 C34 1.353(4) . ?
N7 C37 1.340(4) . ?
N7 C41 1.351(4) . ?
N8 C46 1.337(4) . ?
N8 C47 1.356(4) . ?
N9 C49 1.149(4) . ?
N10 C50 1.159(4) . ?
N11 C51 1.175(4) . ?
N12 C52 1.146(4) . ?
S1 C49 1.618(4) . ?
S2 C50 1.632(4) . ?
S3 C51 1.632(3) . ?
S4 C52 1.627(4) . ?
C1 C2 1.410(4) . ?
C2 C3 1.391(5) . ?
C2 C6 1.457(4) . ?
C3 C4 1.373(5) . ?
C4 C5 1.389(5) . ?
C6 C7 1.335(4) . ?
C7 C8 1.462(4) . ?
C8 C12 1.390(4) . ?
C8 C9 1.408(5) . ?
C9 C10 1.365(5) . ?
C11 C12 1.376(5) . ?
C13 C14 1.383(5) . ?
C14 C15 1.400(5) . ?
C15 C16 1.395(4) . ?
C15 C18 1.466(4) . ?
C16 C17 1.373(4) . ?
C18 C19 1.337(4) . ?
C19 C20 1.478(4) . ?
C20 C24 1.390(5) . ?
C20 C21 1.395(4) . ?
C22 C23 1.380(5) . ?
C23 C24 1.378(4) . ?
C25 C26 1.380(5) . ?
C26 C27 1.391(5) . ?
C27 C28 1.388(4) . ?
C27 C30 1.467(4) . ?
C28 C29 1.374(5) . ?
C30 C31 1.327(5) 3_575 ?
C31 C30 1.327(5) 3_575 ?
C31 C32 1.471(4) . ?
C32 C36 1.391(4) . ?
C32 C33 1.398(4) . ?
C34 C35 1.378(5) . ?
C35 C36 1.377(5) . ?
C37 C38 1.405(4) . ?
C38 C39 1.391(5) . ?
C38 C42 1.468(4) . ?
C39 C40 1.369(5) . ?
C40 C41 1.373(4) . ?
C42 C43 1.322(5) 3_576 ?
C43 C42 1.322(5) 3_576 ?
C43 C44 1.475(4) . ?
C44 C48 1.386(4) . ?
C44 C45 1.393(5) . ?
C45 C46 1.381(5) . ?
C47 C48 1.386(5) . ?
